data_7043229
loop_
_publ_author_name
'Hu, Dandan'
'Zhang, Yingying'
'Yang, Huajun'
'Lin, Jian'
'Wu, Tao'

_publ_section_title
;
 Structural transformation of selenidostannates from 1D to 0D and 2D via a
 stepwise amine-templated assembly strategy
;
_journal_name_full 'Dalton Trans.'
_journal_paper_doi 10.1039/C7DT01546A
_journal_year 2017
_chemical_formula_moiety 'C20 N4 Se6 Sn2'
_chemical_formula_sum 'C20 N4 Se6 Sn2'
_chemical_formula_weight 1007.42
_space_group_crystal_system monoclinic
_space_group_IT_number 14
_space_group_name_Hall '-P 2yn'
_space_group_name_H-M_alt 'P 1 21/n 1'
_symmetry_space_group_name_Hall '-P 2yn'
_symmetry_space_group_name_H-M 'P 1 21/n 1'
_audit_creation_method SHELXL-2014/7
_audit_update_record
;
2017-03-15 deposited with the CCDC.
2017-05-23 downloaded from the CCDC.
;
_cell_angle_alpha 90
_cell_angle_beta 96.725(4)
_cell_angle_gamma 90
_cell_formula_units_Z 2
_cell_length_a 10.3277(4)
_cell_length_b 10.2808(4)
_cell_length_c 15.7823(6)
_cell_measurement_reflns_used 5316
_cell_measurement_temperature 293(2)
_cell_measurement_theta_max 31.027
_cell_measurement_theta_min 2.805
_cell_volume 1664.19(11)
_computing_structure_refinement 'SHELXL-2014/7 (Sheldrick, 2014)'
_diffrn_ambient_temperature 293(2)
_diffrn_measured_fraction_theta_full 0.999
_diffrn_measured_fraction_theta_max 0.875
_diffrn_measurement_device_type 'CCD area detector'
_diffrn_measurement_method 'phi and omega scans'
_diffrn_radiation_type MoK\a
_diffrn_radiation_wavelength 0.71073
_diffrn_reflns_av_R_equivalents 0.0328
_diffrn_reflns_av_unetI/netI 0.0594
_diffrn_reflns_Laue_measured_fraction_full 0.999
_diffrn_reflns_Laue_measured_fraction_max 0.875
_diffrn_reflns_limit_h_max 14
_diffrn_reflns_limit_h_min -12
_diffrn_reflns_limit_k_max 9
_diffrn_reflns_limit_k_min -14
_diffrn_reflns_limit_l_max 22
_diffrn_reflns_limit_l_min -22
_diffrn_reflns_number 10579
_diffrn_reflns_point_group_measured_fraction_full 0.999
_diffrn_reflns_point_group_measured_fraction_max 0.875
_diffrn_reflns_theta_full 25.242
_diffrn_reflns_theta_max 31.027
_diffrn_reflns_theta_min 2.805
_exptl_absorpt_coefficient_mu 8.075
_exptl_crystal_colour deep-red
_exptl_crystal_density_diffrn 2.010
_exptl_crystal_description rodlike
_exptl_crystal_F_000 904.0
_refine_diff_density_max 1.225
_refine_diff_density_min -1.150
_refine_diff_density_rms 0.199
_refine_ls_extinction_method none
_refine_ls_goodness_of_fit_ref 1.088
_refine_ls_hydrogen_treatment undef
_refine_ls_matrix_type full
_refine_ls_number_parameters 145
_refine_ls_number_reflns 5316
_refine_ls_number_restraints 0
_refine_ls_restrained_S_all 1.088
_refine_ls_R_factor_all 0.0585
_refine_ls_R_factor_gt 0.0429
_refine_ls_shift/su_max 0.033
_refine_ls_shift/su_mean 0.005
_refine_ls_structure_factor_coef Fsqd
_refine_ls_weighting_details 'w=1/[\s^2^(Fo^2^)+(0.0552P)^2^+1.6060P] where P=(Fo^2^+2Fc^2^)/3'
_refine_ls_weighting_scheme calc
_refine_ls_wR_factor_gt 0.1140
_refine_ls_wR_factor_ref 0.1264
_reflns_Friedel_coverage 0.000
_reflns_number_gt 3740
_reflns_number_total 5316
_reflns_threshold_expression 'I > 2\s(I)'
_cod_data_source_file c7dt01546a2.cif
_cod_data_source_block ss-1
_cod_original_cell_volume 1664.18(11)
_cod_database_code 7043229
_shelx_shelxl_version_number 2014/7
_shelx_space_group_comment
;
The symmetry employed for this shelxl refinement is uniquely defined
by the following loop, which should always be used as a source of
symmetry information in preference to the above space-group names.
They are only intended as comments.
;

loop_
_space_group_symop_operation_xyz
'x, y, z'
'-x+1/2, y+1/2, -z+1/2'
'-x, -y, -z'
'x-1/2, -y-1/2, z-1/2'

loop_
_atom_site_label
_atom_site_type_symbol
_atom_site_fract_x
_atom_site_fract_y
_atom_site_fract_z
_atom_site_U_iso_or_equiv
_atom_site_adp_type
_atom_site_occupancy
_atom_site_site_symmetry_order
_atom_site_calc_flag
C7 C 0.2305(6) 0.9921(7) 0.1657(4) 0.0364(14) Uani 1 1 d
C8 C 0.2472(6) 0.8606(7) 0.2091(4) 0.0349(14) Uani 1 1 d
C9 C 0.2474(5) 0.9797(5) 0.0722(4) 0.0252(11) Uani 1 1 d
Sn1 Sn 0.05385(3) 0.34167(4) 0.02519(2) 0.02237(12) Uani 1 1 d
Se2 Se 0.06968(6) 0.55652(6) 0.11000(3) 0.02850(15) Uani 1 1 d
Se3 Se -0.08682(6) 0.18547(6) 0.08943(4) 0.02792(15) Uani 1 1 d
Se4 Se 0.27553(6) 0.27683(6) -0.00157(4) 0.03212(16) Uani 1 1 d
C1 C 0.2744(5) 0.5423(5) 0.8739(3) 0.0225(11) Uani 1 1 d
C5 C 0.2407(7) 0.4880(7) 0.7866(4) 0.0407(15) Uani 1 1 d
N1 N 0.3979(7) 0.6439(7) 0.7319(4) 0.0558(18) Uani 1 1 d
C2 C 0.4123(6) 0.5949(7) 0.8891(4) 0.0380(15) Uani 1 1 d
C4 C 0.2596(7) 0.5909(7) 0.7184(4) 0.0396(15) Uani 1 1 d
C3 C 0.4315(7) 0.6985(7) 0.8224(4) 0.0411(16) Uani 1 1 d
N2 N 0.3949(7) 0.7926(8) 0.1032(5) 0.0616(19) Uani 1 1 d
C11 C 0.3770(7) 0.8011(8) 0.1989(5) 0.0454(17) Uani 1 1 d
C10 C 0.3791(7) 0.9235(7) 0.0610(4) 0.0427(16) Uani 1 1 d

loop_
_atom_site_aniso_label
_atom_site_aniso_U_11
_atom_site_aniso_U_22
_atom_site_aniso_U_33
_atom_site_aniso_U_23
_atom_site_aniso_U_13
_atom_site_aniso_U_12
C7 0.035(3) 0.036(3) 0.039(3) -0.012(3) 0.004(3) -0.002(3)
C8 0.036(3) 0.041(4) 0.029(3) 0.003(3) 0.010(3) -0.005(3)
C9 0.023(3) 0.023(3) 0.029(3) 0.006(2) 0.000(2) 0.000(2)
Sn1 0.0231(2) 0.0207(2) 0.0232(2) 0.00175(14) 0.00219(14) -0.00098(13)
Se2 0.0368(3) 0.0238(3) 0.0231(3) -0.0007(2) -0.0042(2) -0.0016(2)
Se3 0.0301(3) 0.0259(3) 0.0278(3) 0.0031(2) 0.0038(2) -0.0058(2)
Se4 0.0257(3) 0.0308(3) 0.0409(3) 0.0089(3) 0.0084(2) 0.0026(2)
C1 0.028(3) 0.020(2) 0.021(2) 0.003(2) 0.011(2) -0.005(2)
C5 0.050(4) 0.032(3) 0.042(4) 0.000(3) 0.010(3) -0.011(3)
N1 0.055(4) 0.061(4) 0.055(4) 0.009(3) 0.018(3) -0.011(3)
C2 0.036(3) 0.049(4) 0.028(3) 0.007(3) 0.001(3) 0.000(3)
C4 0.043(4) 0.043(4) 0.034(3) 0.004(3) 0.011(3) -0.007(3)
C3 0.045(4) 0.041(4) 0.038(4) 0.000(3) 0.007(3) -0.009(3)
N2 0.051(4) 0.073(5) 0.062(4) -0.006(4) 0.011(3) 0.016(4)
C11 0.047(4) 0.050(4) 0.038(4) 0.006(3) -0.002(3) 0.016(3)
C10 0.040(4) 0.050(4) 0.042(4) 0.005(3) 0.017(3) -0.005(3)

loop_
_atom_type_symbol
_atom_type_description
_atom_type_scat_dispersion_real
_atom_type_scat_dispersion_imag
_atom_type_scat_source
C C 0.0033 0.0016 'International Tables Vol C Tables 4.2.6.8 and 6.1.1.4'
H H 0.0000 0.0000 'International Tables Vol C Tables 4.2.6.8 and 6.1.1.4'
N N 0.0061 0.0033 'International Tables Vol C Tables 4.2.6.8 and 6.1.1.4'
Fe Fe 0.3463 0.8444 'International Tables Vol C Tables 4.2.6.8 and 6.1.1.4'
Se Se -0.0929 2.2259 'International Tables Vol C Tables 4.2.6.8 and 6.1.1.4'
Sn Sn -0.6537 1.4246 'International Tables Vol C Tables 4.2.6.8 and 6.1.1.4'

loop_
_geom_angle_atom_site_label_1
_geom_angle_atom_site_label_2
_geom_angle_atom_site_label_3
_geom_angle
_geom_angle_site_symmetry_1
_geom_angle_site_symmetry_3
C8 C7 C9 110.2(5) . .
C11 C8 C7 111.8(5) . .
C10 C9 C7 110.9(5) . .
Se3 Sn1 Se4 119.88(2) . .
Se3 Sn1 Se2 110.31(2) . 3_565
Se4 Sn1 Se2 110.33(2) . 3_565
Se3 Sn1 Se2 110.46(2) . .
Se4 Sn1 Se2 108.46(2) . .
Se2 Sn1 Se2 94.42(2) 3_565 .
Sn1 Se2 Sn1 85.58(2) 3_565 .
C5 C1 C2 113.2(4) . .
C1 C5 C4 110.8(5) . .
C4 N1 C3 111.5(5) . .
C1 C2 C3 109.6(5) . .
C5 C4 N1 110.0(6) . .
C2 C3 N1 110.7(6) . .
C10 N2 C11 111.3(6) . .
C8 C11 N2 109.8(6) . .
C9 C10 N2 110.1(5) . .

loop_
_geom_bond_atom_site_label_1
_geom_bond_atom_site_label_2
_geom_bond_distance
_geom_bond_site_symmetry_2
C7 C8 1.516(9) .
C7 C9 1.511(8) .
C8 C11 1.499(9) .
C9 C10 1.507(9) .
Sn1 Se3 2.4622(6) .
Sn1 Se4 2.4679(7) .
Sn1 Se2 2.5764(7) 3_565
Sn1 Se2 2.5780(7) .
Se2 Sn1 2.5764(7) 3_565
C1 C5 1.490(9) .
C1 C2 1.516(8) .
C5 C4 1.538(9) .
N1 C4 1.521(10) .
N1 C3 1.536(10) .
C2 C3 1.527(9) .
N2 C10 1.502(10) .
N2 C11 1.545(10) .
